data_9002345
loop_
_publ_author_name
'Gasparik, T.'
'Tripathi, A.'
'Parise, J. B.'

_publ_section_title
;
 Structure of a new Al-rich phase, [K,Na].9[Mg,Fe]2[Mg,Fe,Al,Si]6O12,
 synthesized at 24 GPa
;
_journal_name_full 'American Mineralogist'
_journal_page_first 613
_journal_page_last 618
_journal_volume 85
_journal_year 2000
_chemical_formula_structural '[K,Na].9[Mg,Fe]2[Mg,Fe,Al,Si]6O12'
_chemical_formula_sum 'Al1.305 Ca0.02 Fe0.3 K0.28 Mg1.295 Na0.16 O6 Si1.05'
_space_group_IT_number 176
_symmetry_space_group_name_Hall '-P 6c'
_symmetry_space_group_name_H-M 'P 63/m'
_cell_angle_alpha 90
_cell_angle_beta 90
_cell_angle_gamma 120
_cell_length_a 8.830
_cell_length_b 8.830
_cell_length_c 2.779
_cell_formula_units_Z 2
_cell_volume 187.647
_database_code_amcsd 0002429
_exptl_crystal_density_diffrn 3.971
_exptl_crystal_pressure_history 'synthesized at 24 GPa'
_cod_original_formula_sum 'Mg1.295 Fe.3 Al1.305 Si1.05 Ca.02 K.28 Na.16 O6'
_cod_database_code 9002345
_amcsd_formula_title '[K,Na].9[Mg,Fe]2[Mg,Fe,Al,Si]6O12'

loop_
_space_group_symop_operation_xyz
x,y,z
-x+y,-x,1/2-z
x-y,x,1/2+z
y,-x+y,-z
-y,x-y,z
x,y,1/2-z
-x,-y,1/2+z
x-y,x,-z
-x+y,-x,z
-y,x-y,1/2-z
y,-x+y,1/2+z
-x,-y,-z

loop_
_atom_site_aniso_label
_atom_site_aniso_U_11
_atom_site_aniso_U_22
_atom_site_aniso_U_33
_atom_site_aniso_U_12
_atom_site_aniso_U_13
_atom_site_aniso_U_23
Mg1 0.00600 0.00600 0.00600 0.00200 0.00000 0.00000
Fe1 0.00600 0.00600 0.00600 0.00200 0.00000 0.00000
Al1 0.00600 0.00600 0.00600 0.00200 0.00000 0.00000
Si1 0.00600 0.00600 0.00600 0.00200 0.00000 0.00000
Ca2 0.01100 0.01100 0.00800 0.00600 0.00000 0.00000
Mg2 0.01100 0.01100 0.00800 0.00600 0.00000 0.00000
Fe2 0.01100 0.01100 0.00800 0.00600 0.00000 0.00000
O1 0.01000 0.01300 0.01500 0.00500 0.00000 0.00000
O2 0.01700 0.02100 0.01900 0.01100 0.00000 0.00000

loop_
_atom_site_label
_atom_site_fract_x
_atom_site_fract_y
_atom_site_fract_z
_atom_site_occupancy
_atom_site_U_iso_or_equiv
Mg1 -0.34470 0.01000 0.75000 0.15500 ?
Fe1 -0.34470 0.01000 0.75000 0.05000 ?
Al1 -0.34470 0.01000 0.75000 0.43500 ?
Si1 -0.34470 0.01000 0.75000 0.35000 ?
Ca2 0.33333 0.66667 0.25000 0.02000 ?
Mg2 0.33333 0.66667 0.25000 0.83000 ?
Fe2 0.33333 0.66667 0.25000 0.15000 ?
K3 0.00000 0.00000 0.86630 0.14000 0.01000
Na3 0.00000 0.00000 0.86630 0.08000 0.01000
O1 0.12810 0.52980 0.75000 1.00000 ?
O2 -0.11160 0.20520 0.75000 1.00000 ?

loop_
_cod_related_entry_id
_cod_related_entry_database
_cod_related_entry_code
1 AMCSD 0002429
